data_2217284
loop_
_publ_author_name
'Feng, Yu '
'Zhao,  Kai '
'Yin, Xian-Hong'
'Zhu, Jie'
'Lin, Cui-Wu'

_publ_section_title
;
 Bis[6-(3,5-dimethyl-1<i>H</i>-pyrazol-1-yl)picolinato]manganese(II)
 trihydrate
;
_journal_coeditor_code SG2211
_journal_issue 1
_journal_name_full 'Acta Crystallographica Section E'
_journal_page_first m86
_journal_page_last m86
_journal_paper_doi 10.1107/S160053680706388X
_journal_volume 64
_journal_year 2008
_chemical_formula_iupac '[Mn (C11 H10 N3 O2)2], 3(H2 O1)'
_chemical_formula_moiety 'C22 H20 Mn N6 O4, 3(H2 O1)'
_chemical_formula_sum 'C22 H26 Mn N6 O7'
_chemical_formula_weight 541.43
_chemical_name_systematic
;Bis[6-(3,5-dimethyl-1<i>H</i>-pyrazol-1-yl)picolinato]manganese(II)
 trihydrate
;
_space_group_IT_number 2
_symmetry_cell_setting triclinic
_symmetry_space_group_name_Hall '-P 1'
_symmetry_space_group_name_H-M 'P -1'
_atom_sites_solution_hydrogens geom
_atom_sites_solution_primary direct
_atom_sites_solution_secondary difmap
_audit_creation_method SHELXL-97
_cell_angle_alpha 70.162(2)
_cell_angle_beta 74.825(2)
_cell_angle_gamma 83.760(3)
_cell_formula_units_Z 2
_cell_length_a 9.7950(10)
_cell_length_b 10.9030(12)
_cell_length_c 12.8070(15)
_cell_measurement_reflns_used 2622
_cell_measurement_temperature 293(2)
_cell_measurement_theta_max 24.255
_cell_measurement_theta_min 2.176
_cell_volume 1241.4(2)
_computing_cell_refinement 'SMART (Siemens, 1996)'
_computing_data_collection 'SMART (Siemens, 1996)'
_computing_data_reduction 'SAINT (Siemens, 1996)'
_computing_molecular_graphics 'SHELXTL (Sheldrick, 1997b)'
_computing_publication_material 'SHELXTL (Sheldrick, 1997b)'
_computing_structure_refinement 'SHELXL97 (Sheldrick, 1997a)'
_computing_structure_solution 'SHELXS97 (Sheldrick, 1997a)'
_diffrn_ambient_temperature 293(2)
_diffrn_measured_fraction_theta_full 0.981
_diffrn_measured_fraction_theta_max 0.981
_diffrn_measurement_device_type 'Bruker SMART CCD area-detector'
_diffrn_measurement_method 'phi and omega scans'
_diffrn_radiation_monochromator graphite
_diffrn_radiation_source 'fine-focus sealed tube'
_diffrn_radiation_type MoK\a
_diffrn_radiation_wavelength 0.71073
_diffrn_reflns_av_R_equivalents 0.0242
_diffrn_reflns_av_sigmaI/netI 0.0501
_diffrn_reflns_limit_h_max 11
_diffrn_reflns_limit_h_min -11
_diffrn_reflns_limit_k_max 12
_diffrn_reflns_limit_k_min -12
_diffrn_reflns_limit_l_max 8
_diffrn_reflns_limit_l_min -15
_diffrn_reflns_number 6455
_diffrn_reflns_theta_full 25.01
_diffrn_reflns_theta_max 25.01
_diffrn_reflns_theta_min 1.74
_exptl_absorpt_coefficient_mu 0.586
_exptl_absorpt_correction_T_max 0.7704
_exptl_absorpt_correction_T_min 0.7466
_exptl_absorpt_correction_type multi-scan
_exptl_absorpt_process_details '(SADABS; Sheldrick, 1996)'
_exptl_crystal_colour yellow
_exptl_crystal_density_diffrn 1.448
_exptl_crystal_density_method 'not measured'
_exptl_crystal_description block
_exptl_crystal_F_000 562
_exptl_crystal_size_max 0.53
_exptl_crystal_size_mid 0.49
_exptl_crystal_size_min 0.47
_refine_diff_density_max 0.566
_refine_diff_density_min -0.246
_refine_ls_extinction_method none
_refine_ls_goodness_of_fit_ref 1.065
_refine_ls_hydrogen_treatment constr
_refine_ls_matrix_type full
_refine_ls_number_parameters 338
_refine_ls_number_reflns 4308
_refine_ls_number_restraints 0
_refine_ls_restrained_S_all 1.065
_refine_ls_R_factor_all 0.0732
_refine_ls_R_factor_gt 0.0479
_refine_ls_shift/su_max 0.000
_refine_ls_shift/su_mean 0.000
_refine_ls_structure_factor_coef Fsqd
_refine_ls_weighting_details 'calc w=1/[\s^2^(Fo^2^)+(0.0777P)^2^+0.3474P] where P=(Fo^2^+2Fc^2^)/3'
_refine_ls_weighting_scheme calc
_refine_ls_wR_factor_gt 0.1311
_refine_ls_wR_factor_ref 0.1500
_reflns_number_gt 3050
_reflns_number_total 4308
_reflns_threshold_expression >2sigma(I)
_cod_data_source_file sg2211.cif
_cod_data_source_block I
_cod_depositor_comments
;
The following automatic conversions were performed:
'_symmetry_cell_setting' value 'Triclinic' changed to 'triclinic'
according to '/home/saulius/struct/CIF-dictionaries/cif_core.dic'
dictionary named 'cif_core.dic' version 2.4.1 from 2010-06-29.

Automatic conversion script
Id: cif_fix_enum 1527 2010-12-29 10:47:43Z saulius 

The following automatic conversions were performed:

'_symmetry_cell_setting' value 'Triclinic' changed to 'triclinic'
according to /home/saulius/struct/CIF-dictionaries/cif_core.dic
dictionary named 'cif_core.dic' version 2.4.1 from 2010-06-29.

Automatic conversion script
Id: cif_fix_values 1715 2011-07-08 13:25:40Z adriana 
;
_cod_original_sg_symbol_H-M P-1
_cod_database_code 2217284
_cod_database_fobs_code 2217284

loop_
_symmetry_equiv_pos_as_xyz
'x, y, z'
'-x, -y, -z'

loop_
_atom_site_type_symbol
_atom_site_label
_atom_site_fract_x
_atom_site_fract_y
_atom_site_fract_z
_atom_site_U_iso_or_equiv
_atom_site_adp_type
_atom_site_calc_flag
_atom_site_refinement_flags
_atom_site_occupancy
Mn Mn1 0.71418(5) 0.77632(5) 0.27494(5) 0.0466(2) Uani d . 1
N N1 0.8241(3) 0.9608(2) 0.2282(2) 0.0393(6) Uani d . 1
N N2 0.7833(3) 1.0148(3) 0.0499(2) 0.0446(7) Uani d . 1
N N3 0.7221(3) 0.8947(3) 0.0899(3) 0.0497(7) Uani d . 1
N N4 0.6120(3) 0.5904(2) 0.3154(2) 0.0392(6) Uani d . 1
N N5 0.3986(3) 0.6848(3) 0.3745(2) 0.0420(7) Uani d . 1
N N6 0.4768(3) 0.7939(3) 0.3460(2) 0.0444(7) Uani d . 1
O O1 0.7731(3) 0.7770(3) 0.4245(2) 0.0640(8) Uani d . 1
O O2 0.8860(3) 0.8766(3) 0.5015(2) 0.0624(7) Uani d . 1
O O3 0.8791(3) 0.6429(3) 0.2293(3) 0.0763(9) Uani d . 1
O O4 0.9341(3) 0.4450(3) 0.2160(3) 0.0884(10) Uani d . 1
O O5 0.1776(4) 0.3403(4) 0.2963(3) 0.1229(15) Uani d . 1
H H5A 0.1559 0.2755 0.3571 0.147 Uiso d R 1
H H5B 0.1027 0.3702 0.2738 0.147 Uiso d R 1
O O6 0.4031(5) 0.4792(5) 0.1413(4) 0.1482(18) Uani d . 1
H H6A 0.3308 0.4374 0.1866 0.178 Uiso d R 1
H H6B 0.3820 0.5237 0.0787 0.178 Uiso d R 1
O O7 0.6528(7) 0.3620(7) 0.0713(5) 0.091(2) Uani d P 0.50
H H7D 0.5787 0.4047 0.0917 0.109 Uiso d PR 0.50
H H7E 0.7237 0.4108 0.0498 0.109 Uiso d PR 0.50
O O8 0.1259(9) 0.5103(8) -0.0015(6) 0.126(3) Uani d P 0.50
H H8A 0.0580 0.4912 0.0579 0.151 Uiso d PR 0.50
H H8B 0.0936 0.5213 -0.0596 0.151 Uiso d PR 0.50
C C1 0.8435(4) 0.8683(3) 0.4221(3) 0.0473(9) Uani d . 1
C C2 0.8803(3) 0.9762(3) 0.3073(3) 0.0411(8) Uani d . 1
C C3 0.9641(4) 1.0799(3) 0.2834(3) 0.0519(9) Uani d . 1
H H3 1.0008 1.0911 0.3395 0.062 Uiso calc R 1
C C4 0.9924(4) 1.1670(3) 0.1738(4) 0.0594(11) Uani d . 1
H H4 1.0502 1.2372 0.1555 0.071 Uiso calc R 1
C C5 0.9367(4) 1.1518(3) 0.0912(4) 0.0552(10) Uani d . 1
H H5 0.9565 1.2098 0.0169 0.066 Uiso calc R 1
C C6 0.8496(3) 1.0464(3) 0.1233(3) 0.0405(8) Uani d . 1
C C7 0.8161(5) 1.2156(4) -0.1267(4) 0.0803(14) Uani d . 1
H H7A 0.7824 1.2723 -0.0816 0.120 Uiso calc R 1
H H7B 0.7791 1.2456 -0.1937 0.120 Uiso calc R 1
H H7C 0.9176 1.2161 -0.1490 0.120 Uiso calc R 1
C C8 0.7683(4) 1.0808(4) -0.0581(3) 0.0549(10) Uani d . 1
C C9 0.6970(5) 1.0015(4) -0.0857(4) 0.0656(11) Uani d . 1
H H9 0.6703 1.0198 -0.1541 0.079 Uiso calc R 1
C C10 0.6709(4) 0.8872(4) 0.0073(3) 0.0559(10) Uani d . 1
C C11 0.6005(5) 0.7670(4) 0.0192(4) 0.0819(14) Uani d . 1
H H11A 0.6708 0.7055 -0.0019 0.123 Uiso calc R 1
H H11B 0.5363 0.7889 -0.0299 0.123 Uiso calc R 1
H H11C 0.5492 0.7291 0.0971 0.123 Uiso calc R 1
C C12 0.8506(4) 0.5290(4) 0.2427(4) 0.0606(10) Uani d . 1
C C13 0.6970(4) 0.4915(3) 0.2970(3) 0.0460(8) Uani d . 1
C C14 0.6473(5) 0.3689(3) 0.3275(4) 0.0582(10) Uani d . 1
H H14 0.7075 0.3009 0.3142 0.070 Uiso calc R 1
C C15 0.5062(5) 0.3488(4) 0.3784(4) 0.0665(12) Uani d . 1
H H15 0.4706 0.2655 0.4016 0.080 Uiso calc R 1
C C16 0.4175(4) 0.4493(3) 0.3953(3) 0.0568(10) Uani d . 1
H H16 0.3214 0.4366 0.4283 0.068 Uiso calc R 1
C C17 0.4754(3) 0.5708(3) 0.3617(3) 0.0402(8) Uani d . 1
C C18 0.1427(4) 0.6136(4) 0.4516(4) 0.0638(11) Uani d . 1
H H18A 0.0528 0.6560 0.4699 0.096 Uiso calc R 1
H H18B 0.1554 0.5423 0.5176 0.096 Uiso calc R 1
H H18C 0.1458 0.5812 0.3901 0.096 Uiso calc R 1
C C19 0.2586(4) 0.7093(4) 0.4162(3) 0.0477(9) Uani d . 1
C C20 0.2486(4) 0.8342(4) 0.4157(3) 0.0524(9) Uani d . 1
H H20 0.1664 0.8784 0.4402 0.063 Uiso calc R 1
C C21 0.3839(4) 0.8842(3) 0.3718(3) 0.0479(9) Uani d . 1
C C22 0.4326(5) 1.0165(4) 0.3515(4) 0.0681(12) Uani d . 1
H H22A 0.4185 1.0314 0.4234 0.102 Uiso calc R 1
H H22B 0.3794 1.0806 0.3045 0.102 Uiso calc R 1
H H22C 0.5313 1.0231 0.3136 0.102 Uiso calc R 1

loop_
_atom_site_aniso_label
_atom_site_aniso_U_11
_atom_site_aniso_U_22
_atom_site_aniso_U_33
_atom_site_aniso_U_12
_atom_site_aniso_U_13
_atom_site_aniso_U_23
Mn1 0.0390(3) 0.0378(3) 0.0600(4) -0.0121(2) -0.0096(3) -0.0103(2)
N1 0.0341(15) 0.0344(14) 0.0472(17) -0.0064(11) -0.0079(13) -0.0103(13)
N2 0.0423(16) 0.0408(15) 0.0466(18) -0.0084(12) -0.0089(13) -0.0081(13)
N3 0.0523(18) 0.0414(16) 0.0567(19) -0.0142(13) -0.0139(15) -0.0131(14)
N4 0.0398(16) 0.0349(14) 0.0423(16) -0.0043(12) -0.0094(13) -0.0111(12)
N5 0.0324(15) 0.0432(15) 0.0502(17) -0.0079(12) -0.0081(13) -0.0142(13)
N6 0.0424(16) 0.0361(14) 0.0558(18) -0.0077(12) -0.0109(14) -0.0149(13)
O1 0.0644(18) 0.0632(16) 0.0582(17) -0.0303(13) -0.0210(14) 0.0016(13)
O2 0.0605(17) 0.0727(18) 0.0581(17) -0.0093(13) -0.0234(14) -0.0170(14)
O3 0.0387(15) 0.0537(17) 0.120(3) -0.0087(12) 0.0034(16) -0.0222(17)
O4 0.071(2) 0.070(2) 0.108(3) 0.0221(17) -0.0015(18) -0.0313(19)
O5 0.084(3) 0.144(3) 0.108(3) -0.040(2) -0.045(2) 0.028(2)
O6 0.126(4) 0.177(5) 0.114(3) -0.021(3) -0.015(3) -0.017(3)
O7 0.081(4) 0.142(6) 0.066(4) 0.037(4) -0.023(3) -0.062(4)
O8 0.145(7) 0.129(7) 0.061(4) 0.021(6) 0.007(5) -0.010(4)
C1 0.0324(18) 0.054(2) 0.054(2) -0.0042(15) -0.0106(17) -0.0144(18)
C2 0.0322(17) 0.0385(17) 0.055(2) 0.0022(13) -0.0122(16) -0.0177(16)
C3 0.050(2) 0.0410(19) 0.074(3) -0.0029(16) -0.023(2) -0.0244(19)
C4 0.063(3) 0.0334(18) 0.083(3) -0.0141(17) -0.024(2) -0.0111(19)
C5 0.056(2) 0.0367(19) 0.067(3) -0.0109(16) -0.017(2) -0.0050(18)
C6 0.0348(18) 0.0354(17) 0.049(2) -0.0029(13) -0.0084(15) -0.0116(15)
C7 0.092(4) 0.076(3) 0.058(3) -0.033(3) -0.023(3) 0.010(2)
C8 0.052(2) 0.057(2) 0.048(2) -0.0097(18) -0.0058(18) -0.0100(18)
C9 0.071(3) 0.079(3) 0.050(2) -0.011(2) -0.019(2) -0.017(2)
C10 0.055(2) 0.059(2) 0.059(2) -0.0113(18) -0.017(2) -0.021(2)
C11 0.097(4) 0.075(3) 0.089(3) -0.025(3) -0.037(3) -0.027(3)
C12 0.055(2) 0.053(2) 0.061(3) 0.0065(19) -0.005(2) -0.011(2)
C13 0.050(2) 0.0394(18) 0.045(2) 0.0019(16) -0.0124(17) -0.0092(15)
C14 0.073(3) 0.0379(19) 0.070(3) 0.0035(18) -0.023(2) -0.0216(18)
C15 0.080(3) 0.040(2) 0.083(3) -0.019(2) -0.021(2) -0.018(2)
C16 0.054(2) 0.048(2) 0.068(3) -0.0198(18) -0.012(2) -0.0146(19)
C17 0.0403(19) 0.0407(18) 0.0412(19) -0.0100(14) -0.0101(15) -0.0123(15)
C18 0.036(2) 0.072(3) 0.071(3) -0.0153(18) -0.0052(19) -0.010(2)
C19 0.037(2) 0.059(2) 0.043(2) -0.0054(16) -0.0095(16) -0.0101(17)
C20 0.041(2) 0.059(2) 0.053(2) 0.0059(17) -0.0089(17) -0.0160(18)
C21 0.047(2) 0.0443(19) 0.053(2) 0.0033(16) -0.0162(17) -0.0159(17)
C22 0.067(3) 0.048(2) 0.096(3) 0.0025(19) -0.021(2) -0.032(2)

loop_
_atom_type_symbol
_atom_type_description
_atom_type_scat_dispersion_real
_atom_type_scat_dispersion_imag
_atom_type_scat_source
C C 0.0033 0.0016 'International Tables Vol C Tables 4.2.6.8 and 6.1.1.4'
H H 0.0000 0.0000 'International Tables Vol C Tables 4.2.6.8 and 6.1.1.4'
N N 0.0061 0.0033 'International Tables Vol C Tables 4.2.6.8 and 6.1.1.4'
O O 0.0106 0.0060 'International Tables Vol C Tables 4.2.6.8 and 6.1.1.4'
Mn Mn 0.3368 0.7283 'International Tables Vol C Tables 4.2.6.8 and 6.1.1.4'

loop_
_geom_angle_atom_site_label_1
_geom_angle_atom_site_label_2
_geom_angle_atom_site_label_3
_geom_angle
O1 Mn1 O3 96.39(13)
O1 Mn1 N4 108.16(10)
O3 Mn1 N4 73.44(10)
O1 Mn1 N1 73.16(10)
O3 Mn1 N1 104.29(10)
N4 Mn1 N1 177.41(10)
O1 Mn1 N3 143.23(10)
O3 Mn1 N3 92.96(12)
N4 Mn1 N3 108.59(10)
N1 Mn1 N3 70.08(10)
O1 Mn1 N6 95.74(11)
O3 Mn1 N6 142.92(10)
N4 Mn1 N6 69.49(10)
N1 Mn1 N6 112.76(9)
N3 Mn1 N6 97.89(11)
C6 N1 C2 120.1(3)
C6 N1 Mn1 122.8(2)
C2 N1 Mn1 116.5(2)
C8 N2 N3 110.3(3)
C8 N2 C6 132.4(3)
N3 N2 C6 117.2(3)
C10 N3 N2 106.0(3)
C10 N3 Mn1 137.2(2)
N2 N3 Mn1 116.4(2)
C17 N4 C13 119.7(3)
C17 N4 Mn1 123.7(2)
C13 N4 Mn1 116.5(2)
C19 N5 N6 110.6(3)
C19 N5 C17 133.0(3)
N6 N5 C17 116.4(2)
C21 N6 N5 105.3(3)
C21 N6 Mn1 137.7(2)
N5 N6 Mn1 116.96(19)
C1 O1 Mn1 121.2(2)
C12 O3 Mn1 120.3(2)
H5A O5 H5B 108.4
H6A O6 H6B 108.5
H7D O7 H7E 108.6
H8A O8 H8B 108.7
O2 C1 O1 126.6(3)
O2 C1 C2 118.3(3)
O1 C1 C2 115.1(3)
N1 C2 C3 121.5(3)
N1 C2 C1 113.6(3)
C3 C2 C1 124.9(3)
C2 C3 C4 118.1(3)
C2 C3 H3 121.0
C4 C3 H3 121.0
C5 C4 C3 121.1(3)
C5 C4 H4 119.4
C3 C4 H4 119.4
C4 C5 C6 117.2(3)
C4 C5 H5 121.4
C6 C5 H5 121.4
N1 C6 C5 121.9(3)
N1 C6 N2 112.8(3)
C5 C6 N2 125.2(3)
C8 C7 H7A 109.5
C8 C7 H7B 109.5
H7A C7 H7B 109.5
C8 C7 H7C 109.5
H7A C7 H7C 109.5
H7B C7 H7C 109.5
C9 C8 N2 106.2(3)
C9 C8 C7 128.3(4)
N2 C8 C7 125.5(4)
C8 C9 C10 107.2(4)
C8 C9 H9 126.4
C10 C9 H9 126.4
N3 C10 C9 110.2(3)
N3 C10 C11 121.0(4)
C9 C10 C11 128.8(4)
C10 C11 H11A 109.5
C10 C11 H11B 109.5
H11A C11 H11B 109.5
C10 C11 H11C 109.5
H11A C11 H11C 109.5
H11B C11 H11C 109.5
O4 C12 O3 126.6(4)
O4 C12 C13 117.5(4)
O3 C12 C13 115.9(3)
N4 C13 C14 121.7(3)
N4 C13 C12 113.6(3)
C14 C13 C12 124.6(3)
C13 C14 C15 118.2(4)
C13 C14 H14 120.9
C15 C14 H14 120.9
C16 C15 C14 120.8(3)
C16 C15 H15 119.6
C14 C15 H15 119.6
C15 C16 C17 117.7(4)
C15 C16 H16 121.1
C17 C16 H16 121.1
N4 C17 C16 121.9(3)
N4 C17 N5 113.3(3)
C16 C17 N5 124.8(3)
C19 C18 H18A 109.5
C19 C18 H18B 109.5
H18A C18 H18B 109.5
C19 C18 H18C 109.5
H18A C18 H18C 109.5
H18B C18 H18C 109.5
C20 C19 N5 106.5(3)
C20 C19 C18 128.6(3)
N5 C19 C18 124.9(3)
C19 C20 C21 107.2(3)
C19 C20 H20 126.4
C21 C20 H20 126.4
N6 C21 C20 110.4(3)
N6 C21 C22 119.9(3)
C20 C21 C22 129.6(3)
C21 C22 H22A 109.5
C21 C22 H22B 109.5
H22A C22 H22B 109.5
C21 C22 H22C 109.5
H22A C22 H22C 109.5
H22B C22 H22C 109.5

loop_
_geom_bond_atom_site_label_1
_geom_bond_atom_site_label_2
_geom_bond_distance
Mn1 O1 2.143(3)
Mn1 O3 2.154(3)
Mn1 N4 2.199(3)
Mn1 N1 2.209(2)
Mn1 N3 2.267(3)
Mn1 N6 2.277(3)
N1 C6 1.327(4)
N1 C2 1.336(4)
N2 C8 1.364(5)
N2 N3 1.375(4)
N2 C6 1.419(4)
N3 C10 1.311(5)
N4 C17 1.322(4)
N4 C13 1.336(4)
N5 C19 1.368(4)
N5 N6 1.375(3)
N5 C17 1.416(4)
N6 C21 1.332(4)
O1 C1 1.259(4)
O2 C1 1.227(4)
O3 C12 1.247(5)
O4 C12 1.235(5)
O5 H5A 0.8500
O5 H5B 0.8500
O6 H6A 0.8500
O6 H6B 0.8500
O7 H7D 0.8499
O7 H7E 0.8500
O8 H8A 0.8500
O8 H8B 0.8500
C1 C2 1.522(5)
C2 C3 1.372(5)
C3 C4 1.377(5)
C3 H3 0.9300
C4 C5 1.373(5)
C4 H4 0.9300
C5 C6 1.388(4)
C5 H5 0.9300
C7 C8 1.486(5)
C7 H7A 0.9600
C7 H7B 0.9600
C7 H7C 0.9600
C8 C9 1.353(5)
C9 C10 1.393(6)
C9 H9 0.9300
C10 C11 1.491(5)
C11 H11A 0.9600
C11 H11B 0.9600
C11 H11C 0.9600
C12 C13 1.519(5)
C13 C14 1.365(5)
C14 C15 1.371(6)
C14 H14 0.9300
C15 C16 1.364(5)
C15 H15 0.9300
C16 C17 1.382(4)
C16 H16 0.9300
C18 C19 1.500(5)
C18 H18A 0.9600
C18 H18B 0.9600
C18 H18C 0.9600
C19 C20 1.353(5)
C20 C21 1.389(5)
C20 H20 0.9300
C21 C22 1.486(5)
C22 H22A 0.9600
C22 H22B 0.9600
C22 H22C 0.9600

loop_
_geom_hbond_atom_site_label_D
_geom_hbond_atom_site_label_H
_geom_hbond_atom_site_label_A
_geom_hbond_site_symmetry_A
_geom_hbond_distance_DH
_geom_hbond_distance_HA
_geom_hbond_distance_DA
_geom_hbond_angle_DHA
O5 H5A O2 2_666 0.85 1.98 2.830(4) 177.6
O5 H5B O4 1_455 0.85 1.97 2.819(5) 177.6
O6 H6A O5 . 0.85 1.89 2.740(6) 175.5
O6 H6B O7 2_665 0.85 2.00 2.843(8) 174.8
O7 H7D O6 . 0.85 1.87 2.715(8) 172.6
O7 H7E O8 2_665 0.85 1.65 2.497(12) 172.0
O8 H8A O4 1_455 0.85 2.00 2.829(8) 166.5
O8 H8B O4 2_665 0.85 2.00 2.829(9) 166.3

loop_
_geom_torsion_atom_site_label_1
_geom_torsion_atom_site_label_2
_geom_torsion_atom_site_label_3
_geom_torsion_atom_site_label_4
_geom_torsion
O1 Mn1 N1 C6 177.3(3)
O3 Mn1 N1 C6 84.8(3)
N4 Mn1 N1 C6 56(2)
N3 Mn1 N1 C6 -3.1(2)
N6 Mn1 N1 C6 -93.5(3)
O1 Mn1 N1 C2 5.3(2)
O3 Mn1 N1 C2 -87.1(2)
N4 Mn1 N1 C2 -116(2)
N3 Mn1 N1 C2 -175.1(3)
N6 Mn1 N1 C2 94.5(2)
C8 N2 N3 C10 0.3(4)
C6 N2 N3 C10 -178.9(3)
C8 N2 N3 Mn1 -173.8(2)
C6 N2 N3 Mn1 7.0(4)
O1 Mn1 N3 C10 -173.2(3)
O3 Mn1 N3 C10 82.0(4)
N4 Mn1 N3 C10 8.5(4)
N1 Mn1 N3 C10 -173.9(4)
N6 Mn1 N3 C10 -62.5(4)
O1 Mn1 N3 N2 -1.6(3)
O3 Mn1 N3 N2 -106.4(2)
N4 Mn1 N3 N2 -179.9(2)
N1 Mn1 N3 N2 -2.3(2)
N6 Mn1 N3 N2 109.2(2)
O1 Mn1 N4 C17 87.0(3)
O3 Mn1 N4 C17 178.4(3)
N1 Mn1 N4 C17 -153(2)
N3 Mn1 N4 C17 -94.1(3)
N6 Mn1 N4 C17 -2.5(2)
O1 Mn1 N4 C13 -89.2(2)
O3 Mn1 N4 C13 2.2(2)
N1 Mn1 N4 C13 31(2)
N3 Mn1 N4 C13 89.7(2)
N6 Mn1 N4 C13 -178.6(3)
C19 N5 N6 C21 0.7(4)
C17 N5 N6 C21 -176.2(3)
C19 N5 N6 Mn1 179.8(2)
C17 N5 N6 Mn1 2.9(3)
O1 Mn1 N6 C21 71.0(4)
O3 Mn1 N6 C21 179.6(3)
N4 Mn1 N6 C21 178.2(4)
N1 Mn1 N6 C21 -3.1(4)
N3 Mn1 N6 C21 -74.8(4)
O1 Mn1 N6 N5 -107.7(2)
O3 Mn1 N6 N5 0.9(3)
N4 Mn1 N6 N5 -0.4(2)
N1 Mn1 N6 N5 178.2(2)
N3 Mn1 N6 N5 106.6(2)
O3 Mn1 O1 C1 99.9(3)
N4 Mn1 O1 C1 174.5(3)
N1 Mn1 O1 C1 -3.2(3)
N3 Mn1 O1 C1 -3.8(4)
N6 Mn1 O1 C1 -115.3(3)
O1 Mn1 O3 C12 107.5(3)
N4 Mn1 O3 C12 0.5(3)
N1 Mn1 O3 C12 -178.3(3)
N3 Mn1 O3 C12 -108.1(3)
N6 Mn1 O3 C12 -0.8(5)
Mn1 O1 C1 O2 -177.9(3)
Mn1 O1 C1 C2 0.8(4)
C6 N1 C2 C3 0.5(5)
Mn1 N1 C2 C3 172.7(2)
C6 N1 C2 C1 -178.8(3)
Mn1 N1 C2 C1 -6.6(3)
O2 C1 C2 N1 -177.3(3)
O1 C1 C2 N1 3.9(4)
O2 C1 C2 C3 3.5(5)
O1 C1 C2 C3 -175.3(3)
N1 C2 C3 C4 -1.7(5)
C1 C2 C3 C4 177.4(3)
C2 C3 C4 C5 1.0(6)
C3 C4 C5 C6 0.8(6)
C2 N1 C6 C5 1.5(5)
Mn1 N1 C6 C5 -170.2(3)
C2 N1 C6 N2 179.3(3)
Mn1 N1 C6 N2 7.6(4)
C4 C5 C6 N1 -2.1(5)
C4 C5 C6 N2 -179.7(3)
C8 N2 C6 N1 171.8(3)
N3 N2 C6 N1 -9.3(4)
C8 N2 C6 C5 -10.5(6)
N3 N2 C6 C5 168.5(3)
N3 N2 C8 C9 0.1(4)
C6 N2 C8 C9 179.1(3)
N3 N2 C8 C7 177.4(4)
C6 N2 C8 C7 -3.6(6)
N2 C8 C9 C10 -0.4(5)
C7 C8 C9 C10 -177.6(4)
N2 N3 C10 C9 -0.5(4)
Mn1 N3 C10 C9 171.7(3)
N2 N3 C10 C11 177.8(4)
Mn1 N3 C10 C11 -10.0(6)
C8 C9 C10 N3 0.6(5)
C8 C9 C10 C11 -177.6(4)
Mn1 O3 C12 O4 177.1(4)
Mn1 O3 C12 C13 -2.7(5)
C17 N4 C13 C14 -1.8(5)
Mn1 N4 C13 C14 174.6(3)
C17 N4 C13 C12 179.6(3)
Mn1 N4 C13 C12 -4.1(4)
O4 C12 C13 N4 -175.3(4)
O3 C12 C13 N4 4.5(5)
O4 C12 C13 C14 6.1(6)
O3 C12 C13 C14 -174.1(4)
N4 C13 C14 C15 0.0(6)
C12 C13 C14 C15 178.4(4)
C13 C14 C15 C16 1.6(6)
C14 C15 C16 C17 -1.3(6)
C13 N4 C17 C16 2.1(5)
Mn1 N4 C17 C16 -174.0(3)
C13 N4 C17 N5 -179.2(3)
Mn1 N4 C17 N5 4.7(4)
C15 C16 C17 N4 -0.5(6)
C15 C16 C17 N5 -179.1(3)
C19 N5 C17 N4 179.2(3)
N6 N5 C17 N4 -4.7(4)
C19 N5 C17 C16 -2.1(6)
N6 N5 C17 C16 173.9(3)
N6 N5 C19 C20 -1.0(4)
C17 N5 C19 C20 175.2(3)
N6 N5 C19 C18 177.7(3)
C17 N5 C19 C18 -6.1(6)
N5 C19 C20 C21 0.8(4)
C18 C19 C20 C21 -177.8(4)
N5 N6 C21 C20 -0.2(4)
Mn1 N6 C21 C20 -179.0(3)
N5 N6 C21 C22 -179.9(3)
Mn1 N6 C21 C22 1.4(6)
C19 C20 C21 N6 -0.4(4)
C19 C20 C21 C22 179.3(4)
